data_4122318
loop_
_publ_author_name
'Fang, Lei'
'Iyer, Ratnasabapathy G.'
'Tan, Gangjian'
'West, Damien J.'
'Zhang, Shengbai'
'Kanatzidis, Mercouri G.'

_publ_section_title
;
 The New Phase [Tl4Sb6Se10][Sn5Sb2Se14]: A Naturally Formed Semiconducting
 Heterostructure with Two-Dimensional Conductance.
;
_journal_issue 31
_journal_name_full 'Journal of the American Chemical Society'
_journal_page_first 11079
_journal_page_last 11084
_journal_paper_doi 10.1021/ja505301y
_journal_volume 136
_journal_year 2014
_chemical_formula_sum 'Sb8 Se24 Sn5 Tl4'
_chemical_formula_weight 4280.150
_chemical_name_systematic
; 
 ? 
;
_space_group_IT_number 12
_symmetry_space_group_name_Hall '-C 2y'
_symmetry_space_group_name_H-M 'C 1 2/m 1'
_atom_sites_solution_hydrogens geom
_atom_sites_solution_primary direct
_atom_sites_solution_secondary difmap
_audit_creation_method SHELXL-97
_cell_angle_alpha 90.00
_cell_angle_beta 98.813(11)
_cell_angle_gamma 90.00
_cell_formula_units_Z 6
_cell_length_a 42.95(3)
_cell_length_b 3.967(2)
_cell_length_c 13.369(8)
_cell_measurement_temperature 293(2)
_cell_volume 2251(2)
_computing_structure_refinement 'SHELXL-97 (Sheldrick, 1997)'
_computing_structure_solution 'SHELXS-97 (Sheldrick, 1990)'
_diffrn_ambient_temperature 293(2)
_diffrn_measured_fraction_theta_full 0.872
_diffrn_measured_fraction_theta_max 0.872
_diffrn_radiation_monochromator graphite
_diffrn_radiation_source 'fine-focus sealed tube'
_diffrn_radiation_type MoK\a
_diffrn_radiation_wavelength 0.71073
_diffrn_reflns_av_R_equivalents 0.0558
_diffrn_reflns_av_sigmaI/netI 0.0974
_diffrn_reflns_limit_h_max 56
_diffrn_reflns_limit_h_min -40
_diffrn_reflns_limit_k_max 5
_diffrn_reflns_limit_k_min -2
_diffrn_reflns_limit_l_max 16
_diffrn_reflns_limit_l_min -17
_diffrn_reflns_number 5347
_diffrn_reflns_theta_full 28.21
_diffrn_reflns_theta_max 28.21
_diffrn_reflns_theta_min 1.54
_exptl_absorpt_coefficient_mu 40.921
_exptl_crystal_density_diffrn 6.297
_exptl_crystal_density_method 'not measured'
_exptl_crystal_F_000 3588
_refine_diff_density_max 3.608
_refine_diff_density_min -2.871
_refine_diff_density_rms 0.621
_refine_ls_extinction_method none
_refine_ls_goodness_of_fit_ref 0.954
_refine_ls_hydrogen_treatment mixed
_refine_ls_matrix_type full
_refine_ls_number_parameters 125
_refine_ls_number_reflns 2768
_refine_ls_number_restraints 0
_refine_ls_restrained_S_all 0.954
_refine_ls_R_factor_all 0.1179
_refine_ls_R_factor_gt 0.0572
_refine_ls_shift/su_max 0.056
_refine_ls_shift/su_mean 0.007
_refine_ls_structure_factor_coef Fsqd
_refine_ls_weighting_details 'calc w=1/[\s^2^(Fo^2^)+(0.0809P)^2^+0.0000P] where P=(Fo^2^+2Fc^2^)/3'
_refine_ls_weighting_scheme calc
_refine_ls_wR_factor_gt 0.1290
_refine_ls_wR_factor_ref 0.1551
_reflns_number_gt 1613
_reflns_number_total 2768
_reflns_threshold_expression >2sigma(I)
_cod_data_source_file ja505301y_si_002.cif
_cod_data_source_block absx
_cod_depositor_comments 'Adding full bibliography for 4122318.cif.'
_cod_database_code 4122318

loop_
_symmetry_equiv_pos_as_xyz
'x, y, z'
'-x, y, -z'
'x+1/2, y+1/2, z'
'-x+1/2, y+1/2, -z'
'-x, -y, -z'
'x, -y, z'
'-x+1/2, -y+1/2, -z'
'x+1/2, -y+1/2, z'

loop_
_atom_site_label
_atom_site_type_symbol
_atom_site_fract_x
_atom_site_fract_y
_atom_site_fract_z
_atom_site_U_iso_or_equiv
_atom_site_adp_type
_atom_site_occupancy
_atom_site_symmetry_multiplicity
_atom_site_calc_flag
_atom_site_refinement_flags
Tl1 Tl 0.29230(3) -0.5000 0.40838(11) 0.0362(4) Uani 1 2 d S
Tl2 Tl -0.00241(3) -2.5000 0.14636(10) 0.0359(4) Uani 1 2 d S
Sn1 Sn 0.35914(5) 0.0000 0.19543(15) 0.0195(5) Uani 1 2 d S
Sn2 Sn 0.5000 -1.0000 0.5000 0.0213(7) Uani 1 4 d S
Sn3 Sn 0.28761(5) -0.5000 0.05668(15) 0.0203(5) Uani 1 2 d S
Sb1 Sb 0.18948(5) -1.5000 0.29346(15) 0.0233(5) Uani 1 2 d SP
Sb2 Sb 0.08847(5) -2.5000 0.08791(15) 0.0233(5) Uani 1 2 d SP
Sb3 Sb 0.11086(5) -2.0000 0.36353(16) 0.0270(5) Uani 1 2 d SP
Sb4 Sb 0.43073(5) -0.5000 0.33800(15) 0.0191(5) Uani 1 2 d S
Se1 Se 0.36702(7) -0.5000 0.3401(2) 0.0206(7) Uani 1 2 d S
Se2 Se 0.13716(8) -2.0000 0.2009(2) 0.0225(7) Uani 1 2 d S
Se3 Se 0.43410(8) -1.0000 0.4822(2) 0.0243(7) Uani 1 2 d S
Se4 Se 0.06969(7) -2.5000 0.2648(2) 0.0211(7) Uani 1 2 d S
Se5 Se 0.29687(7) 0.0000 0.2046(2) 0.0225(7) Uani 1 2 d S
Se6 Se 0.22920(8) -1.0000 0.3720(3) 0.0281(7) Uani 1 2 d S
Se7 Se 0.35173(8) -0.5000 0.0496(2) 0.0257(7) Uani 1 2 d S
Se8 Se 0.50484(8) -1.5000 0.6526(2) 0.0252(7) Uani 1 2 d S
Se9 Se 0.34217(7) -1.0000 0.5534(2) 0.0222(7) Uani 1 2 d S
Se10 Se 0.04577(7) -3.0000 0.0285(2) 0.0249(7) Uani 1 2 d S
Se11 Se 0.42289(7) 0.0000 0.1917(2) 0.0244(7) Uani 1 2 d S
Se12 Se 0.27530(8) -1.0000 -0.0858(2) 0.0273(8) Uani 1 2 d S

loop_
_atom_site_aniso_label
_atom_site_aniso_U_11
_atom_site_aniso_U_22
_atom_site_aniso_U_33
_atom_site_aniso_U_23
_atom_site_aniso_U_13
_atom_site_aniso_U_12
Tl1 0.0306(8) 0.0319(8) 0.0455(8) 0.000 0.0034(6) 0.000
Tl2 0.0282(8) 0.0406(9) 0.0388(8) 0.000 0.0048(6) 0.000
Sn1 0.0129(11) 0.0156(10) 0.0288(11) 0.000 -0.0007(8) 0.000
Sn2 0.0150(15) 0.0171(15) 0.0300(16) 0.000 -0.0028(12) 0.000
Sn3 0.0138(11) 0.0166(11) 0.0285(11) 0.000 -0.0029(8) 0.000
Sb1 0.0187(11) 0.0212(11) 0.0308(11) 0.000 0.0067(8) 0.000
Sb2 0.0198(12) 0.0207(11) 0.0296(11) 0.000 0.0046(8) 0.000
Sb3 0.0311(13) 0.0227(12) 0.0295(11) 0.000 0.0117(9) 0.000
Sb4 0.0113(11) 0.0176(11) 0.0272(11) 0.000 -0.0009(8) 0.000
Se1 0.0171(16) 0.0214(16) 0.0231(15) 0.000 0.0027(12) 0.000
Se2 0.0222(17) 0.0191(16) 0.0272(16) 0.000 0.0073(12) 0.000
Se3 0.0220(17) 0.0278(18) 0.0241(16) 0.000 0.0059(12) 0.000
Se4 0.0161(16) 0.0222(16) 0.0246(15) 0.000 0.0018(12) 0.000
Se5 0.0139(16) 0.0275(17) 0.0264(16) 0.000 0.0035(12) 0.000
Se6 0.0143(16) 0.0231(17) 0.046(2) 0.000 0.0003(13) 0.000
Se7 0.0231(18) 0.0285(18) 0.0259(16) 0.000 0.0049(12) 0.000
Se8 0.0262(19) 0.0235(17) 0.0271(17) 0.000 0.0080(13) 0.000
Se9 0.0167(16) 0.0194(16) 0.0300(16) 0.000 0.0019(12) 0.000
Se10 0.0192(17) 0.0202(16) 0.0331(17) 0.000 -0.0030(13) 0.000
Se11 0.0186(17) 0.0280(18) 0.0271(16) 0.000 0.0047(12) 0.000
Se12 0.0250(18) 0.0307(19) 0.0274(17) 0.000 0.0079(13) 0.000

loop_
_atom_type_symbol
_atom_type_description
_atom_type_scat_dispersion_real
_atom_type_scat_dispersion_imag
_atom_type_scat_source
Se Se -0.0929 2.2259 'International Tables Vol C Tables 4.2.6.8 and 6.1.1.4'
Sn Sn -0.6537 1.4246 'International Tables Vol C Tables 4.2.6.8 and 6.1.1.4'
Sb Sb -0.5866 1.5461 'International Tables Vol C Tables 4.2.6.8 and 6.1.1.4'
Tl Tl -2.8358 9.6688 'International Tables Vol C Tables 4.2.6.8 and 6.1.1.4'

loop_
_geom_angle_atom_site_label_1
_geom_angle_atom_site_label_2
_geom_angle_atom_site_label_3
_geom_angle_site_symmetry_1
_geom_angle_site_symmetry_3
_geom_angle
_geom_angle_publ_flag
Se5 Sn1 Se11 . . 178.46(12) ?
Se5 Sn1 Se1 . 1_565 89.1(1) ?
Se11 Sn1 Se1 . 1_565 89.84(10) ?
Se5 Sn1 Se1 . . 89.1(1) ?
Se11 Sn1 Se1 . . 89.84(10) ?
Se1 Sn1 Se1 1_565 . 92.12(12) ?
Se5 Sn1 Se7 . . 91.39(10) ?
Se11 Sn1 Se7 . . 89.68(10) ?
Se1 Sn1 Se7 1_565 . 179.46(14) ?
Se1 Sn1 Se7 . . 88.12(8) ?
Se5 Sn1 Se7 . 1_565 91.39(10) ?
Se11 Sn1 Se7 . 1_565 89.68(10) ?
Se1 Sn1 Se7 1_565 1_565 88.12(8) ?
Se1 Sn1 Se7 . 1_565 179.46(14) ?
Se7 Sn1 Se7 . 1_565 91.64(12) ?
Se3 Sn2 Se3 . 3_636 180.00(13) ?
Se3 Sn2 Se8 . 1_565 91.31(8) ?
Se3 Sn2 Se8 3_636 1_565 88.69(8) ?
Se3 Sn2 Se8 . 3_626 88.69(8) ?
Se3 Sn2 Se8 3_636 3_626 91.31(8) ?
Se8 Sn2 Se8 1_565 3_626 180.0() ?
Se3 Sn2 Se8 . 3_636 88.69(8) ?
Se3 Sn2 Se8 3_636 3_636 91.31(8) ?
Se8 Sn2 Se8 1_565 3_636 91.0(1) ?
Se8 Sn2 Se8 3_626 3_636 89.0(1) ?
Se3 Sn2 Se8 . . 91.31(8) ?
Se3 Sn2 Se8 3_636 . 88.69(8) ?
Se8 Sn2 Se8 1_565 . 89.0(1) ?
Se8 Sn2 Se8 3_626 . 91.0(1) ?
Se8 Sn2 Se8 3_636 . 180.0() ?
Se12 Sn3 Se12 . 1_565 92.52(12) ?
Se12 Sn3 Se7 . . 93.61(11) ?
Se12 Sn3 Se7 1_565 . 93.61(11) ?
Se12 Sn3 Se5 . . 176.82(14) ?
Se12 Sn3 Se5 1_565 . 88.26(8) ?
Se7 Sn3 Se5 . . 89.42(9) ?
Se12 Sn3 Se5 . 1_545 88.26(8) ?
Se12 Sn3 Se5 1_565 1_545 176.82(14) ?
Se7 Sn3 Se5 . 1_545 89.42(9) ?
Se5 Sn3 Se5 . 1_545 90.81(12) ?
Se12 Sn3 Se12 . 7_535 90.53(10) ?
Se12 Sn3 Se12 1_565 7_535 90.53(10) ?
Se7 Sn3 Se12 . 7_535 174.00(12) ?
Se5 Sn3 Se12 . 7_535 86.38(10) ?
Se5 Sn3 Se12 1_545 7_535 86.38(10) ?
Se9 Sb1 Se6 7_526 . 93.90(11) ?
Se9 Sb1 Se6 7_526 1_545 93.90(11) ?
Se6 Sb1 Se6 . 1_545 93.67(13) ?
Se4 Sb2 Se10 . . 88.69(11) ?
Se4 Sb2 Se10 . 1_565 88.69(11) ?
Se10 Sb2 Se10 . 1_565 92.99(13) ?
Se2 Sb3 Se4 . . 86.04(10) ?
Se2 Sb3 Se4 . 1_565 86.04(10) ?
Se4 Sb3 Se4 . 1_565 88.46(11) ?
Se2 Sb3 Se9 . 7_526 87.43(11) ?
Se4 Sb3 Se9 . 7_526 173.28(13) ?
Se4 Sb3 Se9 1_565 7_526 92.67(7) ?
Se2 Sb3 Se9 . 7_516 87.43(11) ?
Se4 Sb3 Se9 . 7_516 92.67(7) ?
Se4 Sb3 Se9 1_565 7_516 173.28(13) ?
Se9 Sb3 Se9 7_526 7_516 85.46(11) ?
Se1 Sb4 Se8 . 3_636 176.83(12) ?
Se1 Sb4 Se3 . 1_565 86.44(10) ?
Se8 Sb4 Se3 3_636 1_565 91.36(10) ?
Se1 Sb4 Se3 . . 86.44(10) ?
Se8 Sb4 Se3 3_636 . 91.36(10) ?
Se3 Sb4 Se3 1_565 . 92.13(12) ?
Se1 Sb4 Se11 . 1_545 89.62(10) ?
Se8 Sb4 Se11 3_636 1_545 92.6(1) ?
Se3 Sb4 Se11 1_565 1_545 176.03(13) ?
Se3 Sb4 Se11 . 1_545 88.06(8) ?
Se1 Sb4 Se11 . . 89.62(10) ?
Se8 Sb4 Se11 3_636 . 92.6(1) ?
Se3 Sb4 Se11 1_565 . 88.06(8) ?
Se3 Sb4 Se11 . . 176.03(13) ?
Se11 Sb4 Se11 1_545 . 91.48(12) ?
Sb4 Se1 Sn1 . 1_545 90.48(10) ?
Sb4 Se1 Sn1 . . 90.48(10) ?
Sn1 Se1 Sn1 1_545 . 92.12(12) ?
Sb4 Se3 Sb4 1_545 . 92.13(12) ?
Sb4 Se3 Sn2 1_545 . 90.18(10) ?
Sb4 Se3 Sn2 . . 90.18(10) ?
Sb2 Se4 Sb3 . . 99.43(11) ?
Sb2 Se4 Sb3 . 1_545 99.43(11) ?
Sb3 Se4 Sb3 . 1_545 88.46(11) ?
Sb2 Se4 Tl2 . . 87.81(10) no
Sb3 Se4 Tl2 . . 134.70(7) no
Sb3 Se4 Tl2 1_545 . 134.70(7) ?
Sn1 Se5 Sn3 . . 90.16(10) no
Sn1 Se5 Sn3 . 1_565 90.16(10) ?
Sn3 Se5 Sn3 . 1_565 90.81(12) ?
Sb1 Se6 Sb1 . 1_565 93.67(13) ?
Sb1 Se6 Tl1 . 7_536 95.86(11) ?
Sb1 Se6 Tl1 1_565 7_536 95.86(11) ?
Sn1 Se7 Sn1 . 1_545 91.64(12) ?
Sn1 Se7 Sn3 . . 89.03(11) ?
Sn1 Se7 Sn3 1_545 . 89.03(11) ?
Sb4 Se8 Sn2 3_636 1_545 89.73(9) ?
Sb4 Se8 Sn2 3_636 . 89.73(9) ?
Sn2 Se8 Sn2 1_545 . 89.0(1) ?
Sb1 Se9 Sb3 7_526 7_526 96.49(10) ?
Sb1 Se9 Sb3 7_526 7_516 96.49(10) ?
Sb3 Se9 Sb3 7_526 7_516 85.46(11) ?
Sb2 Se10 Sb2 . 1_545 92.99(13) ?
Sn1 Se11 Sb4 . 1_565 90.07(10) ?
Sn1 Se11 Sb4 . . 90.07(10) ?
Sb4 Se11 Sb4 1_565 . 91.48(12) ?
Sn3 Se12 Sn3 . 1_545 92.52(12) ?
Sn3 Se12 Sn3 . 7_535 89.47(10) ?
Sn3 Se12 Sn3 1_545 7_535 89.47(10) ?

loop_
_geom_bond_atom_site_label_1
_geom_bond_atom_site_label_2
_geom_bond_distance
_geom_bond_site_symmetry_2
Tl1 Se6 3.210(4) 7_536
Tl2 Se4 3.255(4) .
Sn1 Se5 2.695(4) .
Sn1 Se11 2.746(4) .
Sn1 Se1 2.755(3) 1_565
Sn1 Se1 2.755(3) .
Sn1 Se7 2.766(3) .
Sn1 Se7 2.766(3) 1_565
Sn2 Se3 2.804(4) .
Sn2 Se3 2.804(4) 3_636
Sn2 Se8 2.830(2) .
Sn2 Se8 2.830(2) 1_565
Sn2 Se8 2.830(2) 3_626
Sn2 Se8 2.830(2) 3_636
Sn3 Se12 2.745(3) 1_565
Sn3 Se12 2.745(3) .
Sn3 Se7 2.770(4) .
Sn3 Se12 2.788(4) 7_535
Sn3 Se5 2.786(3) .
Sn3 Se5 2.786(3) 1_545
Sb1 Se9 2.626(4) 7_526
Sb1 Se6 2.720(3) .
Sb1 Se6 2.720(3) 1_545
Sb2 Se4 2.613(4) .
Sb2 Se10 2.735(3) 1_565
Sb2 Se10 2.736(3) .
Sb3 Se2 2.599(4) .
Sb3 Se4 2.844(3) .
Sb3 Se4 2.844(3) 1_565
Sb3 Se9 2.924(3) 7_526
Sb3 Se9 2.924(3) 7_516
Sb4 Se1 2.741(4) .
Sb4 Se8 2.751(4) 3_636
Sb4 Se3 2.755(3) 1_565
Sb4 Se3 2.755(3) .
Sb4 Se11 2.770(3) .
Sb4 Se11 2.770(3) 1_545
Se1 Sn1 2.755(3) 1_545
Se3 Sn4 2.755(3) 1_545
Se4 Sb3 2.844(3) 1_545
Se5 Sn3 2.786(3) 1_565
Se6 Sb1 2.720(3) 1_565
Se6 Tl1 3.210(4) 7_536
Se7 Sn1 2.766(3) 1_545
Se8 Sb4 2.750(4) 5_636
Se8 Sn2 2.830(2) 1_545
Se9 Sb1 2.626(4) 7_526
Se9 Sb3 2.924(3) 7_526
Se9 Sb3 2.924(3) 7_516
Se10 Sb2 2.736(3) 1_545
Se11 Sb4 2.769(3) 1_565
Se12 Sn3 2.745(3) 1_545
Se12 Sn3 2.788(4) 7_535
